data_8000275
loop_
_publ_author_name
'Gui, Di'
'Ji, Lijun'
'Muhammad, Azeem'
'Li, Wei'
'Cai, Weizhao'
'Li, Yanchun'
'Li, Xiaodong'
'Wu, Xiang'
'Lu, Peixiang'

_publ_section_title
;
 Jahn-Teller Effect on Framework Flexibility of Hybrid Organic-Inorganic
 Perovskites.
;
_journal_name_full 'The journal of physical chemistry letters'
_journal_page_first 751
_journal_page_last 755
_journal_paper_doi 10.1021/acs.jpclett.7b03229
_journal_year 2018
_chemical_formula_moiety '0.25(C12 H12 O24 Zn4), C H6 N3'
_chemical_formula_sum 'C4 H9 N3 O6 Zn'
_chemical_formula_weight 260.51
_space_group_crystal_system orthorhombic
_space_group_IT_number 52
_space_group_name_Hall '-P 2a 2bc'
_space_group_name_H-M_alt 'P n n a'
_symmetry_space_group_name_Hall '-P 2a 2bc'
_symmetry_space_group_name_H-M 'P n n a'
_atom_sites_solution_hydrogens geom
_atom_sites_solution_primary dual
_atom_sites_solution_secondary difmap
_audit_creation_date 2017-05-13
_audit_creation_method
;
Olex2 1.2
(compiled 2017.03.28 svn.r3405 for OlexSys, GUI svn.r5335)
;
_cell_angle_alpha 90.00
_cell_angle_beta 90.00
_cell_angle_gamma 90.00
_cell_formula_units_Z 4
_cell_length_a 8.3010(3)
_cell_length_b 11.6888(5)
_cell_length_c 8.9533(4)
_cell_measurement_reflns_used 13670
_cell_measurement_temperature 120.12(19)
_cell_measurement_theta_max 30.3730
_cell_measurement_theta_min 3.7910
_cell_volume 868.73(6)
_computing_cell_refinement 'CrysAlisPro 1.171.39.9f (Rigaku OD, 2015)'
_computing_data_collection 'CrysAlisPro 1.171.39.9f (Rigaku OD, 2015)'
_computing_data_reduction 'CrysAlisPro 1.171.39.9f (Rigaku OD, 2015)'
_computing_molecular_graphics 'Olex2 (Dolomanov et al., 2009)'
_computing_publication_material 'Olex2 (Dolomanov et al., 2009)'
_computing_structure_refinement 'XL (Sheldrick, 2008)'
_computing_structure_solution 'ShelXT (Sheldrick, 2015)'
_diffrn_ambient_environment N~2~
_diffrn_ambient_temperature 120.12(19)
_diffrn_detector 'CCD plate'
_diffrn_measured_fraction_theta_full 0.9934
_diffrn_measured_fraction_theta_max 0.9543
_diffrn_measurement_details
;
List of Runs (angles in degrees, time in seconds):

  # Type    Start    End  Width  t~exp~   \w     \q     \k     \f   Frames
--------------------------------------------------------------------------
  1  \w     11.00  74.00   0.50    0.50    --   -0.70  57.00 150.00  126
  2  \w     15.00  76.00   0.50    0.50    --   -0.70  57.00 -60.00  122
  3  \w    -26.00  75.00   0.50    0.50    --   -0.70  57.00   0.00  202
  4  \w    -26.00  53.00   0.50    0.50    --   -0.70  57.00 120.00  158
  5  \w    -26.00   5.00   0.50    0.50    --   -0.70  57.00 150.00   62
  6  \w    -26.00  80.00   0.50    0.50    --   -0.70  57.00  60.00  212
  7  \w    -26.00  68.00   0.50    0.50    --   -0.70  57.00-150.00  188
  8  \w    -25.00  63.00   0.50    0.50    --   -0.70  57.00 -90.00  176
  9  \w    -26.00   0.00   0.50    0.50    --   -0.70  57.00 -60.00   52
;
_diffrn_measurement_device 'four-circle diffractometer'
_diffrn_measurement_device_type 'XtaLAB Pro: Kappa single'
_diffrn_measurement_method '\w scans'
_diffrn_orient_matrix_type 'CrysAlisPro convention (1999,Acta A55,543-557)'
_diffrn_orient_matrix_UB_11 -0.0505567000
_diffrn_orient_matrix_UB_12 0.0325080000
_diffrn_orient_matrix_UB_13 -0.0477284000
_diffrn_orient_matrix_UB_21 0.0402905000
_diffrn_orient_matrix_UB_22 0.0506885000
_diffrn_orient_matrix_UB_23 0.0223029000
_diffrn_orient_matrix_UB_31 0.0559144000
_diffrn_orient_matrix_UB_32 -0.0071399000
_diffrn_orient_matrix_UB_33 -0.0592138000
_diffrn_radiation_monochromator graphite
_diffrn_radiation_probe x-ray
_diffrn_radiation_type MoK\a
_diffrn_radiation_wavelength 0.71073
_diffrn_reflns_av_R_equivalents 0.0258
_diffrn_reflns_av_unetI/netI 0.0084
_diffrn_reflns_limit_h_max 11
_diffrn_reflns_limit_h_min -11
_diffrn_reflns_limit_k_max 16
_diffrn_reflns_limit_k_min -16
_diffrn_reflns_limit_l_max 12
_diffrn_reflns_limit_l_min -12
_diffrn_reflns_number 21706
_diffrn_reflns_theta_full 26.3154
_diffrn_reflns_theta_max 30.31
_diffrn_reflns_theta_min 3.77
_diffrn_source 'fine-focus sealed X-ray tube'
_diffrn_source_type 'Enhance (Mo) X-ray Source'
_exptl_absorpt_coefficient_mu 2.839
_exptl_absorpt_correction_T_max 1.00000
_exptl_absorpt_correction_T_min 0.75919
_exptl_absorpt_correction_type multi-scan
_exptl_absorpt_process_details
;
CrysAlisPro 1.171.39.9f (Rigaku Oxford Diffraction, 2015)
Empirical absorption correction using spherical harmonics,
 implemented in SCALE3 ABSPACK scaling algorithm.
;
_exptl_crystal_density_diffrn 1.992
_exptl_crystal_density_method 'not measured'
_exptl_crystal_description block
_exptl_crystal_F_000 528
_exptl_crystal_size_max 0.312
_exptl_crystal_size_mid 0.283
_exptl_crystal_size_min 0.211
_refine_diff_density_max 0.277
_refine_diff_density_min -0.271
_refine_diff_density_rms 0.065
_refine_ls_extinction_method none
_refine_ls_goodness_of_fit_ref 1.289
_refine_ls_hydrogen_treatment constr
_refine_ls_matrix_type full
_refine_ls_number_parameters 66
_refine_ls_number_reflns 1252
_refine_ls_number_restraints 0
_refine_ls_restrained_S_all 1.289
_refine_ls_R_factor_all 0.0394
_refine_ls_R_factor_gt 0.0391
_refine_ls_shift/su_max 0.000
_refine_ls_shift/su_mean 0.000
_refine_ls_structure_factor_coef Fsqd
_refine_ls_weighting_details 'calc w=1/[\s^2^(Fo^2^)+(0.0633P)^2^+0.5329P] where P=(Fo^2^+2Fc^2^)/3'
_refine_ls_weighting_scheme calc
_refine_ls_wR_factor_gt 0.1044
_refine_ls_wR_factor_ref 0.1046
_reflns_number_gt 1229
_reflns_number_total 1252
_reflns_threshold_expression >2sigma(I)
_cod_data_source_file Zn-120K.cif
_cod_data_source_block Zn_120_00-multiscan
_cod_database_code 8000275
_chemical_oxdiff_formula 'C4 H9 O3 N4 Zn1'
_reflns_odcompleteness_completeness 99.34
_reflns_odcompleteness_iscentric 1
_reflns_odcompleteness_theta 26.32
_olex2_refinement_description
;
1. Fixed Uiso
 At 1.2 times of:
  All C(H) groups, All N(H,H) groups
2. Others
 Fixed Sof: H2A(0.5) H2B(0.5)
3.a Aromatic/amide H refined with riding coordinates:
 C2(H2), C1(H1)
3.b X=CH2 refined with riding coordinates:
 N1(H1A,H1B), N2(H2A,H2B)
;
_olex2_submission_special_instructions 'No special instructions were received'
_oxdiff_exptl_absorpt_empirical_details
;
Empirical correction (ABSPACK) includes:
- Absorption correction using spherical harmonics
- Frame scaling
- Detector area scaling
;
_oxdiff_exptl_absorpt_empirical_full_max 1.204
_oxdiff_exptl_absorpt_empirical_full_min 0.862

loop_
_space_group_symop_id
_space_group_symop_operation_xyz
1 'x, y, z'
2 '-x+1/2, -y, z'
3 '-x+1/2, y+1/2, -z+1/2'
4 'x, -y+1/2, -z+1/2'
5 '-x, -y, -z'
6 'x-1/2, y, -z'
7 'x-1/2, -y-1/2, z-1/2'
8 '-x, y-1/2, z-1/2'

loop_
_atom_site_label
_atom_site_type_symbol
_atom_site_fract_x
_atom_site_fract_y
_atom_site_fract_z
_atom_site_U_iso_or_equiv
_atom_site_adp_type
_atom_site_occupancy
_atom_site_calc_flag
_atom_site_site_symmetry_order
_atom_site_refinement_flags_posn
_atom_site_refinement_flags_adp
_atom_site_refinement_flags_occupancy
Zn1 Zn 0.25980(3) 0.7500 0.2500 0.00294(15) Uani 1 d 2 S T P
O2 O 0.40988(14) 0.82046(9) 0.41302(13) 0.0083(2) Uani 1 d 1 . . .
O1 O 0.56610(14) 0.80830(9) 0.61428(12) 0.0072(2) Uani 1 d 1 . . .
O3 O 0.26070(13) 0.59500(10) 0.36710(13) 0.0069(3) Uani 1 d 1 . . .
N1 N 0.34343(18) 0.57320(11) 0.68288(15) 0.0116(3) Uani 1 d 1 . . .
H1A H 0.4037 0.6205 0.7308 0.014 Uiso 1 calc 1 R . .
H1B H 0.3433 0.5731 0.5868 0.014 Uiso 1 calc 1 R . .
C2 C 0.52740(18) 0.77928(14) 0.48383(16) 0.0066(3) Uani 1 d 1 . . .
H2 H 0.5896 0.7238 0.4367 0.008 Uiso 1 calc 1 R . .
C1 C 0.2500 0.5000 0.3023(2) 0.0089(4) Uani 1 d 2 S T P
H1 H 0.2500 0.5000 0.1984 0.011 Uiso 1 calc 2 RS T P
N2 N 0.2500 0.5000 0.9059(2) 0.0098(4) Uani 1 d 2 S T P
H2A H 0.1897 0.4528 0.9539 0.012 Uiso 0.50 calc 1 R . .
H2B H 0.3103 0.5472 0.9539 0.012 Uiso 0.50 calc 1 R . .
C3 C 0.2500 0.5000 0.7576(3) 0.0089(7) Uani 1 d 2 S T P

loop_
_atom_site_aniso_label
_atom_site_aniso_U_11
_atom_site_aniso_U_22
_atom_site_aniso_U_33
_atom_site_aniso_U_23
_atom_site_aniso_U_13
_atom_site_aniso_U_12
Zn1 0.0036(2) 0.0032(2) 0.0020(2) -0.00002(6) 0.000 0.000
O2 0.0084(5) 0.0081(5) 0.0084(5) -0.0017(4) -0.0048(4) 0.0013(4)
O1 0.0073(5) 0.0098(5) 0.0044(5) -0.0002(3) -0.0017(4) 0.0018(4)
O3 0.0128(6) 0.0041(5) 0.0040(5) 0.0000(4) -0.0007(3) 0.0001(3)
N1 0.0144(7) 0.0152(6) 0.0052(6) 0.0021(4) -0.0016(5) -0.0088(5)
C2 0.0072(6) 0.0070(6) 0.0057(6) -0.0002(5) -0.0005(5) 0.0012(6)
C1 0.0174(11) 0.0071(10) 0.0023(12) 0.000 0.000 0.0003(6)
N2 0.0152(10) 0.0108(9) 0.0035(8) 0.000 0.000 -0.0050(6)
C3 0.0094(15) 0.0078(16) 0.0095(16) 0.000 0.000 0.0001(7)

loop_
_atom_type_symbol
_atom_type_description
_atom_type_scat_dispersion_real
_atom_type_scat_dispersion_imag
_atom_type_scat_source
C C 0.0033 0.0016 'International Tables Vol C Tables 4.2.6.8 and 6.1.1.4'
H H 0.0000 0.0000 'International Tables Vol C Tables 4.2.6.8 and 6.1.1.4'
N N 0.0061 0.0033 'International Tables Vol C Tables 4.2.6.8 and 6.1.1.4'
O O 0.0106 0.0060 'International Tables Vol C Tables 4.2.6.8 and 6.1.1.4'
Zn Zn 0.2839 1.4301 'International Tables Vol C Tables 4.2.6.8 and 6.1.1.4'

loop_
_exptl_crystal_face_index_h
_exptl_crystal_face_index_k
_exptl_crystal_face_index_l
_exptl_crystal_face_perp_dist
-1 0 -1 0.1134
-1 -2 -1 0.1688
0 -1 0 0.1413
0 1 0 0.1413
-1 1 -1 0.1436
1 0 1 0.0974
1 -1 1 0.1476
0 0 -1 0.1554
1 2 1 0.1688
-1 0 1 0.1594
0 0 1 0.1647
-1 0 0 0.1764
1 0 0 0.1504
1 0 -1 0.1423

loop_
_geom_angle_atom_site_label_1
_geom_angle_atom_site_label_2
_geom_angle_atom_site_label_3
_geom_angle
_geom_angle_site_symmetry_1
_geom_angle_site_symmetry_3
O2 Zn1 O2 106.75(7) . 4_565
O2 Zn1 O1 85.72(4) . 6_556
O2 Zn1 O1 167.53(5) 4_565 6_556
O2 Zn1 O1 167.53(5) . 7_575
O2 Zn1 O1 85.72(4) 4_565 7_575
O2 Zn1 O3 90.38(4) . 4_565
O2 Zn1 O3 89.38(4) . .
O2 Zn1 O3 90.38(4) 4_565 .
O2 Zn1 O3 89.38(4) 4_565 4_565
O1 Zn1 O1 81.81(6) 7_575 6_556
O3 Zn1 O1 89.65(4) . 6_556
O3 Zn1 O1 90.66(4) . 7_575
O3 Zn1 O1 89.65(4) 4_565 7_575
O3 Zn1 O1 90.66(4) 4_565 6_556
O3 Zn1 O3 179.59(6) 4_565 .
C2 O2 Zn1 131.56(10) . .
C2 O1 Zn1 129.56(10) . 6_656
C1 O3 Zn1 122.25(12) . .
H1A N1 H1B 120.0 . .
C3 N1 H1A 120.0 . .
C3 N1 H1B 120.0 . .
O2 C2 H2 117.9 . .
O1 C2 O2 124.21(15) . .
O1 C2 H2 117.9 . .
O3 C1 O3 125.0(2) . 2_565
O3 C1 H1 117.5 . .
O3 C1 H1 117.5 2_565 .
H2A N2 H2B 120.0 . .
C3 N2 H2A 120.0 . .
C3 N2 H2B 120.0 . .
N1 C3 N1 119.8(2) 2_565 .
N2 C3 N1 120.09(11) . 2_565
N2 C3 N1 120.09(11) . .

loop_
_geom_bond_atom_site_label_1
_geom_bond_atom_site_label_2
_geom_bond_distance
_geom_bond_site_symmetry_2
Zn1 O2 2.0882(11) .
Zn1 O2 2.0882(11) 4_565
Zn1 O1 2.1275(11) 6_556
Zn1 O1 2.1275(11) 7_575
Zn1 O3 2.0932(12) 4_565
Zn1 O3 2.0932(12) .
O2 C2 1.2591(18) .
O1 Zn1 2.1275(11) 6_656
O1 C2 1.2579(17) .
O3 C1 1.2561(15) .
N1 H1A 0.8600 .
N1 H1B 0.8600 .
N1 C3 1.3347(17) .
C2 H2 0.9300 .
C1 O3 1.2561(15) 2_565
C1 H1 0.9300 .
N2 H2A 0.8600 .
N2 H2B 0.8600 .
N2 C3 1.328(3) .
C3 N1 1.3347(17) 2_565

loop_
_exptl_oxdiff_crystal_face_indexfrac_h
_exptl_oxdiff_crystal_face_indexfrac_k
_exptl_oxdiff_crystal_face_indexfrac_l
_exptl_oxdiff_crystal_face_x
_exptl_oxdiff_crystal_face_y
_exptl_oxdiff_crystal_face_z
-0.9896 -0.0052 -1.0041 0.0978 -0.0625 0.0042
-0.9871 -1.9952 -1.0005 0.0328 -0.1632 0.0183
0.0012 -0.9950 0.0017 -0.0325 -0.0503 0.0071
-0.0012 0.9950 -0.0017 0.0325 0.0503 -0.0071
-0.9908 0.9898 -1.0058 0.1303 -0.0122 -0.0029
0.9896 0.0052 1.0041 -0.0978 0.0625 -0.0042
0.9908 -0.9898 1.0058 -0.1303 0.0122 0.0029
0.0027 -0.0026 -0.9999 0.0475 -0.0223 0.0594
0.9871 1.9952 1.0005 -0.0328 0.1632 -0.0183
-0.9950 0.0000 0.9958 0.0028 -0.0179 -0.1146
-0.0027 0.0026 0.9999 -0.0475 0.0223 -0.0594
-0.9923 -0.0026 -0.0041 0.0503 -0.0402 -0.0552
0.9923 0.0026 0.0041 -0.0503 0.0402 0.0552
0.9950 -0.0000 -0.9958 -0.0028 0.0179 0.1146
